data_7212283
loop_
_publ_author_name
'Kim, Min Kyung'
'Jo, Vinna'
'Lee, Dong Woo'
'Shim, Il-Wun'
'Ok, Kang Min'

_publ_section_title
;
 CAU-1 and CAU-2: New tubular alkali metal--organic framework materials,
 A3[C6H3(CO2)(CO2H0.5)(CO2H)]2 (A = K or Rb)
;
_journal_issue 5
_journal_name_full CrystEngComm
_journal_page_first 1481
_journal_paper_doi 10.1039/b924218j
_journal_volume 12
_journal_year 2010
_chemical_formula_sum 'C18 H9 K3 O12'
_chemical_formula_weight 534.55
_chemical_name_systematic
;
?
;
_space_group_IT_number 14
_symmetry_cell_setting monoclinic
_symmetry_space_group_name_Hall '-P 2ybc'
_symmetry_space_group_name_H-M 'P 1 21/c 1'
_atom_sites_solution_hydrogens geom
_atom_sites_solution_primary direct
_atom_sites_solution_secondary difmap
_cell_angle_alpha 90
_cell_angle_beta 93.72(3)
_cell_angle_gamma 90
_cell_formula_units_Z 2
_cell_length_a 3.9802(8)
_cell_length_b 13.615(3)
_cell_length_c 17.671(4)
_cell_measurement_temperature 298.0(2)
_cell_volume 955.6(4)
_computing_structure_refinement 'SHELXL-97 (Sheldrick, 1997)'
_diffrn_ambient_temperature 298.0(2)
_diffrn_measured_fraction_theta_full 0.995
_diffrn_measured_fraction_theta_max 0.995
_diffrn_measurement_device_type 'Bruker SMART APEX'
_diffrn_measurement_method CCD
_diffrn_radiation_monochromator graphite
_diffrn_radiation_type MoK\a
_diffrn_radiation_wavelength 0.71073
_diffrn_reflns_av_R_equivalents 0.0514
_diffrn_reflns_av_unetI/netI 0.0811
_diffrn_reflns_limit_h_max 5
_diffrn_reflns_limit_h_min -5
_diffrn_reflns_limit_k_max 12
_diffrn_reflns_limit_k_min -19
_diffrn_reflns_limit_l_max 24
_diffrn_reflns_limit_l_min -24
_diffrn_reflns_number 7696
_diffrn_reflns_theta_full 30.02
_diffrn_reflns_theta_max 30.02
_diffrn_reflns_theta_min 1.89
_exptl_absorpt_coefficient_mu 0.785
_exptl_absorpt_correction_T_max 0.96
_exptl_absorpt_correction_T_min 0.92
_exptl_absorpt_correction_type empirical
_exptl_absorpt_process_details
;
SADABS(Blessing, 1995)
;
_exptl_crystal_colour Colorless
_exptl_crystal_density_diffrn 1.858
_exptl_crystal_density_method 'not measured'
_exptl_crystal_description Rod
_exptl_crystal_F_000 540
_exptl_crystal_size_max 0.32
_exptl_crystal_size_mid 0.08
_exptl_crystal_size_min 0.06
_refine_diff_density_max 0.725
_refine_diff_density_min -0.987
_refine_diff_density_rms 0.178
_refine_ls_extinction_method none
_refine_ls_goodness_of_fit_ref 1.118
_refine_ls_matrix_type full
_refine_ls_number_parameters 151
_refine_ls_number_reflns 2786
_refine_ls_number_restraints 0
_refine_ls_restrained_S_all 1.118
_refine_ls_R_factor_all 0.1379
_refine_ls_R_factor_gt 0.0685
_refine_ls_shift/su_max 0
_refine_ls_shift/su_mean 0
_refine_ls_structure_factor_coef Fsqd
_refine_ls_weighting_details 'calc w=1/[\s^2^(Fo^2^)+(0.0326P)^2^+5.4274P] where P=(Fo^2^+2Fc^2^)/3'
_refine_ls_weighting_scheme calc
_refine_ls_wR_factor_gt 0.1311
_refine_ls_wR_factor_ref 0.1953
_reflns_number_gt 1533
_reflns_number_total 2786
_reflns_threshold_expression >2\(I)
_cod_data_source_file b924218j.txt
_cod_data_source_block CAU1
_cod_depositor_comments
;
The following automatic conversions were performed:

'_symmetry_cell_setting' value 'Monoclinic' changed to 'monoclinic'
according to /home/saulius/struct/CIF-dictionaries/cif_core.dic
dictionary named 'cif_core.dic' version 2.4.2 from
2011-04-26.

'_exptl_absorpt_correction_type' value 'EMPIRICAL'
changed to 'empirical' according to
/home/saulius/struct/CIF-dictionaries/cif_core.dic dictionary named
'cif_core.dic' version 2.4.2 from 2011-04-26.

Automatic conversion script
Id: cif_fix_values 1891 2012-01-12 08:04:46Z andrius 
;
_cod_original_sg_symbol_H-M 'P 21/c'
_cod_database_code 7212283

loop_
_symmetry_equiv_pos_as_xyz
'x, y, z'
'-x, y+1/2, -z+1/2'
'-x, -y, -z'
'x, -y-1/2, z-1/2'

loop_
_atom_site_label
_atom_site_type_symbol
_atom_site_fract_x
_atom_site_fract_y
_atom_site_fract_z
_atom_site_U_iso_or_equiv
_atom_site_adp_type
_atom_site_occupancy
_atom_site_symmetry_multiplicity
_atom_site_calc_flag
_atom_site_refinement_flags
K1 K 0.5 0 0 0.0342(4) Uani 1 2 d S
K2 K 0.7094(3) 0.28863(10) 0.06321(8) 0.0381(3) Uani 1 1 d .
O1 O 0.2128(11) 0.1563(3) 0.0976(2) 0.0357(10) Uani 1 1 d .
O2 O 0.0509(10) 0.0032(3) 0.11886(19) 0.0301(8) Uani 1 1 d .
O3 O 0.4828(11) -0.1836(3) 0.0681(2) 0.0358(10) Uani 1 1 d .
O4 O 0.3956(10) -0.1380(3) 0.1867(2) 0.0354(10) Uani 1 1 d .
H1 H 0.2947 -0.0925 0.165 0.053 Uiso 1 1 calc R
O5 O 0.2451(10) 0.4181(3) 0.1096(2) 0.0338(9) Uani 1 1 d .
O6 O 0.6845(9) 0.4506(3) -0.0376(2) 0.0296(8) Uani 1 1 d .
H6 H 0.605 0.419 0.0043 0.036 Uiso 0.5 1 calc PR
C1 C 0.1291(12) 0.1118(4) 0.2249(3) 0.0251(11) Uani 1 1 d .
C2 C 0.0212(13) 0.5474(4) 0.2253(3) 0.0263(11) Uani 1 1 d .
H2 H 0.1159 0.4888 0.2434 0.032 Uiso 1 1 calc R
C3 C 0.0286(12) 0.5710(4) 0.1490(3) 0.0218(10) Uani 1 1 d .
C4 C 0.8785(13) -0.3440(4) 0.1220(3) 0.0247(10) Uani 1 1 d .
H3 H 0.8869 -0.3281 0.071 0.03 Uiso 1 1 calc R
C5 C 0.7124(13) -0.2806(4) 0.1701(3) 0.0248(10) Uani 1 1 d .
C6 C 0.7235(13) -0.3017(4) 0.2472(3) 0.0253(10) Uani 1 1 d .
H4 H 0.6316 -0.2577 0.2804 0.03 Uiso 1 1 calc R
C7 C 0.1308(13) 0.0891(4) 0.1413(3) 0.0261(11) Uani 1 1 d .
C8 C 0.2050(13) 0.5057(4) 0.0959(3) 0.0251(10) Uani 1 1 d .
C9 C 0.5246(13) -0.1956(4) 0.1362(3) 0.0271(11) Uani 1 1 d .

loop_
_atom_site_aniso_label
_atom_site_aniso_U_11
_atom_site_aniso_U_22
_atom_site_aniso_U_33
_atom_site_aniso_U_23
_atom_site_aniso_U_13
_atom_site_aniso_U_12
K1 0.0437(10) 0.0339(9) 0.0255(8) 0.0025(7) 0.0074(7) 0.0016(8)
K2 0.0389(7) 0.0327(7) 0.0432(7) 0.0025(6) 0.0059(5) 0.0020(6)
O1 0.059(3) 0.0230(19) 0.0256(19) 0.0025(16) 0.0101(18) -0.0054(19)
O2 0.043(2) 0.0255(19) 0.0220(17) -0.0032(16) 0.0009(15) 0.0009(18)
O3 0.058(3) 0.031(2) 0.0191(17) 0.0027(16) 0.0090(17) 0.0066(19)
O4 0.050(3) 0.031(2) 0.0257(19) -0.0009(16) 0.0054(17) 0.0153(19)
O5 0.048(2) 0.0193(18) 0.036(2) 0.0016(16) 0.0095(18) 0.0067(17)
O6 0.036(2) 0.029(2) 0.0243(17) -0.0004(16) 0.0094(15) 0.0012(17)
C1 0.022(2) 0.031(3) 0.022(2) -0.003(2) 0.0022(18) -0.001(2)
C2 0.025(3) 0.028(3) 0.026(2) 0.001(2) 0.001(2) 0.002(2)
C3 0.019(2) 0.022(2) 0.025(2) 0.001(2) 0.0016(18) 0.0001(19)
C4 0.025(3) 0.029(3) 0.020(2) 0.000(2) 0.0016(18) -0.002(2)
C5 0.029(3) 0.021(2) 0.024(2) 0.001(2) 0.0055(19) 0.002(2)
C6 0.027(3) 0.021(2) 0.028(2) 0.000(2) 0.005(2) -0.003(2)
C7 0.026(3) 0.029(3) 0.022(2) 0.000(2) -0.0003(19) 0.004(2)
C8 0.027(3) 0.028(3) 0.020(2) -0.004(2) 0.0031(18) -0.002(2)
C9 0.029(3) 0.023(2) 0.029(2) 0.002(2) 0.004(2) -0.002(2)

loop_
_atom_type_symbol
_atom_type_description
_atom_type_scat_dispersion_real
_atom_type_scat_dispersion_imag
_atom_type_scat_source
C C 0.0033 0.0016 'International Tables Vol C Tables 4.2.6.8 and 6.1.1.4'
H H 0 0 'International Tables Vol C Tables 4.2.6.8 and 6.1.1.4'
O O 0.0106 0.006 'International Tables Vol C Tables 4.2.6.8 and 6.1.1.4'
K K 0.2009 0.2494 'International Tables Vol C Tables 4.2.6.8 and 6.1.1.4'

loop_
_geom_angle_atom_site_label_1
_geom_angle_atom_site_label_2
_geom_angle_atom_site_label_3
_geom_angle
_geom_angle_site_symmetry_1
_geom_angle_site_symmetry_3
O3 K1 O3 180.00(15) 3_655 .
O3 K1 O2 109.89(11) 3_655 .
O3 K1 O2 70.11(11) . .
O3 K1 O2 70.11(11) 3_655 3_655
O3 K1 O2 109.89(11) . 3_655
O2 K1 O2 180.00(14) . 3_655
O3 K1 O2 104.95(11) 3_655 1_655
O3 K1 O2 75.05(11) . 1_655
O2 K1 O2 86.99(9) . 1_655
O2 K1 O2 93.01(9) 3_655 1_655
O3 K1 O2 75.05(11) 3_655 3
O3 K1 O2 104.95(11) . 3
O2 K1 O2 93.01(9) . 3
O2 K1 O2 86.99(9) 3_655 3
O2 K1 O2 180.00(10) 1_655 3
O3 K1 O1 68.46(10) 3_655 .
O3 K1 O1 111.54(10) . .
O2 K1 O1 44.45(10) . .
O2 K1 O1 135.55(10) 3_655 .
O2 K1 O1 82.71(11) 1_655 .
O2 K1 O1 97.29(11) 3 .
O3 K1 O1 111.54(10) 3_655 3_655
O3 K1 O1 68.46(10) . 3_655
O2 K1 O1 135.55(10) . 3_655
O2 K1 O1 44.45(10) 3_655 3_655
O2 K1 O1 97.29(11) 1_655 3_655
O2 K1 O1 82.71(11) 3 3_655
O1 K1 O1 180.0(2) . 3_655
O3 K1 C7 91.25(12) 3_655 .
O3 K1 C7 88.75(12) . .
O2 K1 C7 23.14(12) . .
O2 K1 C7 156.86(12) 3_655 .
O2 K1 C7 78.27(12) 1_655 .
O2 K1 C7 101.73(12) 3 .
O1 K1 C7 22.92(12) . .
O1 K1 C7 157.08(12) 3_655 .
O3 K1 C7 88.75(12) 3_655 3_655
O3 K1 C7 91.25(12) . 3_655
O2 K1 C7 156.86(12) . 3_655
O2 K1 C7 23.14(12) 3_655 3_655
O2 K1 C7 101.73(12) 1_655 3_655
O2 K1 C7 78.27(12) 3 3_655
O1 K1 C7 157.08(12) . 3_655
O1 K1 C7 22.92(12) 3_655 3_655
C7 K1 C7 180.00(18) . 3_655
O3 K1 K1 86.97(9) 3_655 1_655
O3 K1 K1 93.03(9) . 1_655
O2 K1 K1 132.55(7) . 1_655
O2 K1 K1 47.45(7) 3_655 1_655
O2 K1 K1 45.55(7) 1_655 1_655
O2 K1 K1 134.44(7) 3 1_655
O1 K1 K1 114.63(8) . 1_655
O1 K1 K1 65.37(8) 3_655 1_655
C7 K1 K1 120.49(9) . 1_655
C7 K1 K1 59.51(9) 3_655 1_655
O3 K1 K1 93.03(9) 3_655 1_455
O3 K1 K1 86.97(9) . 1_455
O2 K1 K1 47.45(7) . 1_455
O2 K1 K1 132.55(7) 3_655 1_455
O2 K1 K1 134.45(7) 1_655 1_455
O2 K1 K1 45.56(7) 3 1_455
O1 K1 K1 65.37(8) . 1_455
O1 K1 K1 114.63(8) 3_655 1_455
C7 K1 K1 59.51(9) . 1_455
C7 K1 K1 120.49(9) 3_655 1_455
K1 K1 K1 180 1_655 1_455
O5 K2 O1 149.64(12) . 1_655
O5 K2 O1 81.19(12) . .
O1 K2 O1 92.63(12) 1_655 .
O5 K2 O3 115.37(13) . 3_655
O1 K2 O3 90.26(12) 1_655 3_655
O1 K2 O3 71.84(12) . 3_655
O5 K2 O6 71.85(11) . .
O1 K2 O6 130.40(12) 1_655 .
O1 K2 O6 130.38(13) . .
O3 K2 O6 83.08(11) 3_655 .
O5 K2 O5 91.30(12) . 1_655
O1 K2 O5 79.59(12) 1_655 1_655
O1 K2 O5 150.59(12) . 1_655
O3 K2 O5 135.82(12) 3_655 1_655
O6 K2 O5 72.19(11) . 1_655
O5 K2 C7 135.68(12) . 1_655
O1 K2 C7 19.52(12) 1_655 1_655
O1 K2 C7 74.60(13) . 1_655
O3 K2 C7 91.65(12) 3_655 1_655
O6 K2 C7 149.82(12) . 1_655
O5 K2 C7 92.11(12) 1_655 1_655
O5 K2 K2 45.63(9) . 1_455
O1 K2 K2 135.94(9) 1_655 1_455
O1 K2 K2 43.31(9) . 1_455
O3 K2 K2 77.28(9) 3_655 1_455
O6 K2 K2 90.34(8) . 1_455
O5 K2 K2 136.93(8) 1_655 1_455
C7 K2 K2 117.54(9) 1_655 1_455
O5 K2 K2 134.37(9) . 1_655
O1 K2 K2 44.06(9) 1_655 1_655
O1 K2 K2 136.68(9) . 1_655
O3 K2 K2 102.72(9) 3_655 1_655
O6 K2 K2 89.66(8) . 1_655
O5 K2 K2 43.07(8) 1_655 1_655
C7 K2 K2 62.46(9) 1_655 1_655
K2 K2 K2 180 1_455 1_655
O5 K2 K1 124.47(10) . .
O1 K2 K1 64.40(9) 1_655 .
O1 K2 K1 46.43(8) . .
O3 K2 K1 41.59(8) 3_655 .
O6 K2 K1 124.67(8) . .
O5 K2 K1 142.82(9) 1_655 .
C7 K2 K1 56.23(9) 1_655 .
K2 K2 K1 79.450(18) 1_455 .
K2 K2 K1 100.550(18) 1_655 .
C7 O1 K2 113.7(3) . 1_455
C7 O1 K2 145.9(4) . .
K2 O1 K2 92.63(12) 1_455 .
C7 O1 K1 87.7(3) . .
K2 O1 K1 129.66(14) 1_455 .
K2 O1 K1 91.77(12) . .
C7 O2 K1 95.0(3) . .
C7 O2 K1 113.4(3) . 1_455
K1 O2 K1 86.99(9) . 1_455
C9 O3 K1 123.0(4) . .
C9 O3 K2 140.1(4) . 3_655
K1 O3 K2 96.58(11) . 3_655
C8 O5 K2 130.8(3) . .
C8 O5 K2 117.4(3) . 1_455
K2 O5 K2 91.30(12) . 1_455
C8 O6 K2 149.4(3) 3_665 .
C6 C1 C2 119.5(4) 2_655 2_545
C6 C1 C7 119.4(5) 2_655 .
C2 C1 C7 121.1(5) 2_545 .
C3 C2 C1 120.1(5) . 2
C4 C3 C2 119.8(5) 1_465 .
C4 C3 C8 119.5(4) 1_465 .
C2 C3 C8 120.7(5) . .
C3 C4 C5 121.2(5) 1_645 .
C6 C5 C4 118.6(5) . .
C6 C5 C9 122.7(5) . .
C4 C5 C9 118.7(4) . .
C5 C6 C1 120.6(5) . 2_645
O1 C7 O2 123.4(5) . .
O1 C7 C1 118.1(5) . .
O2 C7 C1 118.5(5) . .
O1 C7 K1 69.4(3) . .
O2 C7 K1 61.8(3) . .
C1 C7 K1 150.2(3) . .
O1 C7 K2 46.8(3) . 1_455
O2 C7 K2 119.8(3) . 1_455
C1 C7 K2 101.4(3) . 1_455
K1 C7 K2 102.87(14) . 1_455
O5 C8 O6 124.1(5) . 3_665
O5 C8 C3 120.9(4) . .
O6 C8 C3 115.0(5) 3_665 .
O3 C9 O4 123.8(5) . .
O3 C9 C5 122.6(5) . .
O4 C9 C5 113.6(4) . .

loop_
_geom_bond_atom_site_label_1
_geom_bond_atom_site_label_2
_geom_bond_distance
_geom_bond_site_symmetry_2
K1 O3 2.776(4) 3_655
K1 O3 2.776(4) .
K1 O2 2.845(4) .
K1 O2 2.845(4) 3_655
K1 O2 2.936(4) 1_655
K1 O2 2.936(4) 3
K1 O1 3.012(4) .
K1 O1 3.012(4) 3_655
K1 C7 3.216(5) .
K1 C7 3.216(5) 3_655
K1 K1 3.9802(9) 1_655
K1 K1 3.9802(9) 1_455
K2 O5 2.719(4) .
K2 O1 2.733(5) 1_655
K2 O1 2.771(4) .
K2 O3 2.790(4) 3_655
K2 O6 2.832(4) .
K2 O5 2.846(4) 1_655
K2 C7 3.434(5) 1_655
K2 K2 3.9802(19) 1_455
K2 K2 3.9802(19) 1_655
O1 C7 1.253(6) .
O1 K2 2.733(4) 1_455
O2 C7 1.269(6) .
O2 K1 2.936(4) 1_455
O3 C9 1.217(6) .
O3 K2 2.790(4) 3_655
O4 C9 1.317(6) .
O5 C8 1.225(6) .
O5 K2 2.846(4) 1_455
O6 C8 1.291(6) 3_665
C1 C6 1.392(7) 2_655
C1 C2 1.404(7) 2_545
C1 C7 1.509(7) .
C2 C3 1.388(7) .
C2 C1 1.404(7) 2
C3 C4 1.373(7) 1_465
C3 C8 1.500(7) .
C4 C3 1.373(7) 1_645
C4 C5 1.406(7) .
C5 C6 1.390(7) .
C5 C9 1.482(7) .
C6 C1 1.392(7) 2_645
C7 K2 3.434(5) 1_455
C8 O6 1.291(6) 3_665
